data_2236426
loop_
_publ_author_name
'Choi, Hong Dae'
'Seo, Pil Ja'
'Lee, Uk'

_publ_section_title
;
 2-(4-Fluorophenyl)-5-iodo-3-isopropylsulfonyl-1-benzofuran
;
_journal_coeditor_code LD2079
_journal_issue 11
_journal_name_full 'Acta Crystallographica Section E'
_journal_page_first o3192
_journal_paper_doi 10.1107/S1600536812043218
_journal_volume 68
_journal_year 2012
_chemical_formula_iupac 'C17 H14 F I O3 S'
_chemical_formula_moiety 'C17 H14 F I O3 S'
_chemical_formula_sum 'C17 H14 F I O3 S'
_chemical_formula_weight 444.24
_chemical_melting_point 422.5
_chemical_name_systematic
;
2-(4-Fluorophenyl)-5-iodo-3-isopropylsulfonyl-1-benzofuran
;
_space_group_IT_number 2
_symmetry_cell_setting triclinic
_symmetry_space_group_name_Hall '-P 1'
_symmetry_space_group_name_H-M 'P -1'
_atom_sites_solution_hydrogens difmap
_atom_sites_solution_primary direct
_atom_sites_solution_secondary difmap
_cell_angle_alpha 66.5760(10)
_cell_angle_beta 82.7030(10)
_cell_angle_gamma 67.7690(10)
_cell_formula_units_Z 4
_cell_length_a 11.7419(2)
_cell_length_b 12.8226(2)
_cell_length_c 12.8474(2)
_cell_measurement_reflns_used 9874
_cell_measurement_temperature 173(2)
_cell_measurement_theta_max 28.29
_cell_measurement_theta_min 2.51
_cell_volume 1642.36(5)
_computing_cell_refinement '<i>SAINT</i> (Bruker, 2009)'
_computing_data_collection '<i>APEX2</i> (Bruker, 2009)'
_computing_data_reduction '<i>SAINT</i> (Bruker, 2009)'
_computing_molecular_graphics '<i>ORTEP-3</i> (Farrugia, 1997) and <i>DIAMOND</i> (Brandenburg, 1998)'
_computing_publication_material '<i>SHELXL97</i> (Sheldrick, 2008)'
_computing_structure_refinement '<i>SHELXL97</i> (Sheldrick, 2008)'
_computing_structure_solution '<i>SHELXS97</i> (Sheldrick, 2008)'
_diffrn_ambient_temperature 173(2)
_diffrn_detector_area_resol_mean 10.0
_diffrn_measured_fraction_theta_full 0.997
_diffrn_measured_fraction_theta_max 0.997
_diffrn_measurement_device_type 'Bruker SMART APEXII CCD'
_diffrn_measurement_method '\f and \w scans'
_diffrn_radiation_monochromator 'graphite multilayer'
_diffrn_radiation_source 'rotating anode'
_diffrn_radiation_type MoK\a
_diffrn_radiation_wavelength 0.71073
_diffrn_reflns_av_R_equivalents 0.0311
_diffrn_reflns_av_sigmaI/netI 0.0263
_diffrn_reflns_limit_h_max 15
_diffrn_reflns_limit_h_min -15
_diffrn_reflns_limit_k_max 16
_diffrn_reflns_limit_k_min -17
_diffrn_reflns_limit_l_max 17
_diffrn_reflns_limit_l_min -17
_diffrn_reflns_number 30779
_diffrn_reflns_theta_full 28.30
_diffrn_reflns_theta_max 28.30
_diffrn_reflns_theta_min 1.73
_diffrn_standards_number 0
_exptl_absorpt_coefficient_mu 2.098
_exptl_absorpt_correction_T_max 0.7457
_exptl_absorpt_correction_T_min 0.5944
_exptl_absorpt_correction_type multi-scan
_exptl_absorpt_process_details '(<i>SADABS</i>; Bruker, 2009)'
_exptl_crystal_colour colourless
_exptl_crystal_density_diffrn 1.797
_exptl_crystal_density_method 'not measured'
_exptl_crystal_description block
_exptl_crystal_F_000 872
_exptl_crystal_size_max 0.309
_exptl_crystal_size_mid 0.219
_exptl_crystal_size_min 0.216
_refine_diff_density_max 0.652
_refine_diff_density_min -0.882
_refine_ls_extinction_method none
_refine_ls_goodness_of_fit_ref 1.013
_refine_ls_hydrogen_treatment constr
_refine_ls_matrix_type full
_refine_ls_number_parameters 419
_refine_ls_number_reflns 8149
_refine_ls_number_restraints 0
_refine_ls_restrained_S_all 1.013
_refine_ls_R_factor_all 0.0293
_refine_ls_R_factor_gt 0.0248
_refine_ls_shift/su_max 0.001
_refine_ls_shift/su_mean 0.000
_refine_ls_structure_factor_coef Fsqd
_refine_ls_weighting_details 'calc w=1/[\s^2^(Fo^2^)+(0.0258P)^2^+0.9670P] where P=(Fo^2^+2Fc^2^)/3'
_refine_ls_weighting_scheme calc
_refine_ls_wR_factor_gt 0.0580
_refine_ls_wR_factor_ref 0.0600
_reflns_number_gt 7224
_reflns_number_total 8149
_reflns_threshold_expression I>2\s(I)
_cod_data_source_file ld2079.cif
_cod_data_source_block I
_cod_database_code 2236426
_cod_database_fobs_code 2236426

loop_
_symmetry_equiv_pos_as_xyz
'x, y, z'
'-x, -y, -z'

loop_
_atom_site_type_symbol
_atom_site_label
_atom_site_fract_x
_atom_site_fract_y
_atom_site_fract_z
_atom_site_U_iso_or_equiv
_atom_site_adp_type
_atom_site_calc_flag
_atom_site_refinement_flags
_atom_site_occupancy
_atom_site_symmetry_multiplicity
I I1 0.326089(13) 0.662386(14) 0.466164(12) 0.03553(5) Uani d . 1 2
I I2 0.737096(13) 0.416299(14) -0.189163(12) 0.03660(5) Uani d . 1 2
S S1 0.88239(4) 0.60922(4) 0.32898(4) 0.02482(10) Uani d . 1 2
S S2 0.54126(4) 0.09203(4) 0.24522(4) 0.02417(10) Uani d . 1 2
F F1 1.12323(18) 0.8849(3) -0.18380(15) 0.0963(8) Uani d . 1 2
F F2 -0.06003(14) 0.13892(15) 0.42793(13) 0.0525(4) Uani d . 1 2
O O1 0.64958(12) 0.85328(12) 0.07633(11) 0.0260(3) Uani d . 1 2
O O2 0.84377(14) 0.51275(13) 0.40782(13) 0.0352(3) Uani d . 1 2
O O3 0.99193(13) 0.57644(13) 0.26654(13) 0.0328(3) Uani d . 1 2
O O4 0.26036(12) 0.35894(13) 0.04663(12) 0.0274(3) Uani d . 1 2
O O5 0.64518(14) 0.04309(14) 0.18388(13) 0.0350(3) Uani d . 1 2
O O6 0.48419(14) 0.01133(14) 0.32324(13) 0.0342(3) Uani d . 1 2
C C1 0.75915(17) 0.70959(17) 0.23334(16) 0.0230(4) Uani d . 1 2
C C2 0.62962(17) 0.73192(16) 0.25781(16) 0.0221(4) Uani d . 1 2
C C3 0.56186(18) 0.68568(17) 0.35032(17) 0.0249(4) Uani d . 1 2
H H3 0.6008 0.6255 0.4205 0.030 Uiso calc R 1 2
C C4 0.43510(18) 0.73193(17) 0.33472(17) 0.0253(4) Uani d . 1 2
C C5 0.37556(18) 0.82104(18) 0.23277(18) 0.0280(4) Uani d . 1 2
H H5 0.2884 0.8496 0.2260 0.034 Uiso calc R 1 2
C C6 0.44196(18) 0.86794(18) 0.14196(17) 0.0276(4) Uani d . 1 2
H H6 0.4030 0.9292 0.0722 0.033 Uiso calc R 1 2
C C7 0.56748(17) 0.82128(17) 0.15782(16) 0.0236(4) Uani d . 1 2
C C8 0.76507(18) 0.78429(18) 0.12401(16) 0.0243(4) Uani d . 1 2
C C9 0.86352(19) 0.8079(2) 0.04658(16) 0.0293(4) Uani d . 1 2
C C10 0.9528(2) 0.7157(3) 0.01943(19) 0.0390(5) Uani d . 1 2
H H10 0.9541 0.6346 0.0539 0.047 Uiso calc R 1 2
C C11 1.0412(2) 0.7437(3) -0.0595(2) 0.0563(8) Uani d . 1 2
H H11 1.1036 0.6819 -0.0792 0.068 Uiso calc R 1 2
C C12 1.0364(3) 0.8610(4) -0.1074(2) 0.0602(9) Uani d . 1 2
C C13 0.9495(3) 0.9538(3) -0.0828(2) 0.0540(8) Uani d . 1 2
H H13 0.9490 1.0346 -0.1184 0.065 Uiso calc R 1 2
C C14 0.8622(2) 0.9275(2) -0.00479(18) 0.0396(5) Uani d . 1 2
H H14 0.8009 0.9905 0.0142 0.048 Uiso calc R 1 2
C C15 0.90404(19) 0.6917(2) 0.40407(17) 0.0312(4) Uani d . 1 2
H H15 0.9739 0.6348 0.4598 0.037 Uiso calc R 1 2
C C16 0.7904(2) 0.7301(2) 0.47178(19) 0.0403(5) Uani d . 1 2
H H16A 0.8057 0.7705 0.5163 0.060 Uiso calc R 1 2
H H16B 0.7725 0.6579 0.5229 0.060 Uiso calc R 1 2
H H16C 0.7199 0.7865 0.4196 0.060 Uiso calc R 1 2
C C17 0.9410(2) 0.7973(2) 0.3244(2) 0.0382(5) Uani d . 1 2
H H17A 0.8714 0.8591 0.2732 0.057 Uiso calc R 1 2
H H17B 1.0108 0.7679 0.2798 0.057 Uiso calc R 1 2
H H17C 0.9648 0.8333 0.3687 0.057 Uiso calc R 1 2
C C18 0.43388(17) 0.21427(17) 0.14277(16) 0.0240(4) Uani d . 1 2
C C19 0.46896(18) 0.29646(17) 0.04048(16) 0.0242(4) Uani d . 1 2
C C20 0.57969(18) 0.30585(19) -0.00800(17) 0.0267(4) Uani d . 1 2
H H20 0.6566 0.2501 0.0289 0.032 Uiso calc R 1 2
C C21 0.57303(19) 0.3995(2) -0.11194(17) 0.0292(4) Uani d . 1 2
C C22 0.4612(2) 0.4823(2) -0.16880(19) 0.0336(5) Uani d . 1 2
H H22 0.4609 0.5442 -0.2410 0.040 Uiso calc R 1 2
C C23 0.3503(2) 0.4745(2) -0.12006(18) 0.0324(4) Uani d . 1 2
H H23 0.2732 0.5295 -0.1570 0.039 Uiso calc R 1 2
C C26 0.21380(17) 0.22260(18) 0.22001(16) 0.0249(4) Uani d . 1 2
C C24 0.35885(18) 0.38246(19) -0.01535(17) 0.0266(4) Uani d . 1 2
C C25 0.30780(18) 0.25643(17) 0.14309(16) 0.0245(4) Uani d . 1 2
C C27 0.21988(19) 0.10232(19) 0.27135(18) 0.0292(4) Uani d . 1 2
H H27 0.2879 0.0395 0.2582 0.035 Uiso calc R 1 2
C C28 0.1273(2) 0.0737(2) 0.34156(18) 0.0327(4) Uani d . 1 2
H H28 0.1309 -0.0082 0.3767 0.039 Uiso calc R 1 2
C C29 0.0304(2) 0.1664(2) 0.35910(18) 0.0334(5) Uani d . 1 2
C C30 0.0208(2) 0.2862(2) 0.31029(19) 0.0343(5) Uani d . 1 2
H H30 -0.0474 0.3481 0.3246 0.041 Uiso calc R 1 2
C C31 0.11328(19) 0.31421(19) 0.23962(18) 0.0295(4) Uani d . 1 2
H H31 0.1082 0.3965 0.2042 0.035 Uiso calc R 1 2
C C32 0.58508(18) 0.16381(18) 0.31956(17) 0.0265(4) Uani d . 1 2
H H32 0.6135 0.2289 0.2633 0.032 Uiso calc R 1 2
C C33 0.6918(2) 0.0688(2) 0.40173(19) 0.0364(5) Uani d . 1 2
H H33A 0.7214 0.1084 0.4381 0.055 Uiso calc R 1 2
H H33B 0.7588 0.0301 0.3601 0.055 Uiso calc R 1 2
H H33C 0.6638 0.0069 0.4598 0.055 Uiso calc R 1 2
C C34 0.4752(2) 0.2221(2) 0.3806(2) 0.0370(5) Uani d . 1 2
H H34A 0.4504 0.1585 0.4399 0.055 Uiso calc R 1 2
H H34B 0.4065 0.2778 0.3260 0.055 Uiso calc R 1 2
H H34C 0.4978 0.2676 0.4151 0.055 Uiso calc R 1 2

loop_
_atom_site_aniso_label
_atom_site_aniso_U_11
_atom_site_aniso_U_22
_atom_site_aniso_U_33
_atom_site_aniso_U_12
_atom_site_aniso_U_13
_atom_site_aniso_U_23
I1 0.02965(8) 0.04227(9) 0.03667(8) -0.01834(6) 0.01302(6) -0.01549(7)
I2 0.03260(8) 0.04483(9) 0.03496(8) -0.02140(7) 0.00914(6) -0.01315(7)
S1 0.0195(2) 0.0205(2) 0.0256(2) -0.00292(17) 0.00131(17) -0.00429(18)
S2 0.0218(2) 0.0233(2) 0.0259(2) -0.00656(18) 0.00033(18) -0.00919(18)
F1 0.0640(12) 0.188(3) 0.0504(10) -0.0825(15) 0.0297(9) -0.0322(13)
F2 0.0415(8) 0.0622(10) 0.0547(9) -0.0280(7) 0.0253(7) -0.0214(8)
O1 0.0223(7) 0.0286(7) 0.0228(6) -0.0104(6) -0.0003(5) -0.0042(6)
O2 0.0287(8) 0.0248(7) 0.0361(8) -0.0061(6) 0.0028(6) 0.0004(6)
O3 0.0226(7) 0.0297(8) 0.0369(8) -0.0030(6) 0.0058(6) -0.0110(6)
O4 0.0222(7) 0.0291(7) 0.0266(7) -0.0082(6) 0.0005(5) -0.0074(6)
O5 0.0281(8) 0.0360(8) 0.0377(8) -0.0025(6) 0.0021(6) -0.0198(7)
O6 0.0323(8) 0.0290(8) 0.0377(8) -0.0141(6) -0.0035(6) -0.0051(6)
C1 0.0204(9) 0.0228(9) 0.0236(9) -0.0076(7) 0.0031(7) -0.0076(7)
C2 0.0194(9) 0.0206(9) 0.0257(9) -0.0057(7) 0.0009(7) -0.0098(7)
C3 0.0241(9) 0.0218(9) 0.0256(9) -0.0073(7) 0.0025(7) -0.0074(7)
C4 0.0235(9) 0.0237(9) 0.0311(10) -0.0103(8) 0.0070(8) -0.0130(8)
C5 0.0203(9) 0.0251(9) 0.0392(11) -0.0077(8) 0.0014(8) -0.0133(9)
C6 0.0228(9) 0.0242(9) 0.0308(10) -0.0066(8) -0.0038(8) -0.0057(8)
C7 0.0234(9) 0.0228(9) 0.0235(9) -0.0094(7) 0.0017(7) -0.0072(7)
C8 0.0225(9) 0.0260(9) 0.0246(9) -0.0088(8) 0.0002(7) -0.0098(8)
C9 0.0251(10) 0.0446(12) 0.0204(9) -0.0172(9) 0.0004(7) -0.0101(9)
C10 0.0270(11) 0.0594(15) 0.0297(11) -0.0122(11) 0.0021(9) -0.0196(11)
C11 0.0269(12) 0.107(3) 0.0342(13) -0.0167(14) 0.0046(10) -0.0342(15)
C12 0.0439(15) 0.118(3) 0.0278(12) -0.0539(18) 0.0096(11) -0.0165(15)
C13 0.0576(17) 0.084(2) 0.0306(12) -0.0534(17) 0.0019(12) -0.0057(13)
C14 0.0442(13) 0.0530(14) 0.0263(10) -0.0310(12) -0.0024(9) -0.0061(10)
C15 0.0256(10) 0.0328(11) 0.0277(10) -0.0045(8) -0.0064(8) -0.0077(9)
C16 0.0403(13) 0.0501(14) 0.0318(11) -0.0132(11) 0.0049(10) -0.0209(11)
C17 0.0351(12) 0.0357(12) 0.0466(13) -0.0147(10) 0.0017(10) -0.0168(10)
C18 0.0217(9) 0.0266(9) 0.0241(9) -0.0081(8) 0.0007(7) -0.0107(8)
C19 0.0257(10) 0.0256(9) 0.0222(9) -0.0090(8) -0.0003(7) -0.0097(8)
C20 0.0239(10) 0.0301(10) 0.0268(9) -0.0098(8) 0.0012(8) -0.0116(8)
C21 0.0291(10) 0.0344(11) 0.0280(10) -0.0155(9) 0.0049(8) -0.0130(9)
C22 0.0369(12) 0.0332(11) 0.0279(10) -0.0162(9) 0.0020(9) -0.0060(9)
C23 0.0299(11) 0.0317(11) 0.0303(10) -0.0092(9) -0.0027(8) -0.0072(9)
C26 0.0209(9) 0.0305(10) 0.0252(9) -0.0088(8) 0.0009(7) -0.0129(8)
C24 0.0241(10) 0.0310(10) 0.0265(9) -0.0125(8) 0.0030(8) -0.0110(8)
C25 0.0261(10) 0.0233(9) 0.0244(9) -0.0075(8) -0.0011(7) -0.0103(8)
C27 0.0233(10) 0.0288(10) 0.0364(11) -0.0084(8) 0.0025(8) -0.0147(9)
C28 0.0308(11) 0.0320(11) 0.0343(11) -0.0148(9) 0.0009(9) -0.0084(9)
C29 0.0275(10) 0.0467(13) 0.0303(10) -0.0199(10) 0.0089(8) -0.0151(10)
C30 0.0273(11) 0.0399(12) 0.0364(11) -0.0087(9) 0.0072(9) -0.0201(10)
C31 0.0268(10) 0.0286(10) 0.0339(10) -0.0090(8) 0.0027(8) -0.0144(9)
C32 0.0272(10) 0.0282(10) 0.0266(9) -0.0119(8) 0.0005(8) -0.0110(8)
C33 0.0315(11) 0.0394(12) 0.0364(11) -0.0100(10) -0.0066(9) -0.0129(10)
C34 0.0345(12) 0.0410(12) 0.0374(12) -0.0066(10) 0.0015(9) -0.0236(10)

loop_
_atom_type_symbol
_atom_type_description
_atom_type_scat_dispersion_real
_atom_type_scat_dispersion_imag
_atom_type_scat_source
C C 0.0033 0.0016 'International Tables Vol C Tables 4.2.6.8 and 6.1.1.4'
H H 0.0000 0.0000 'International Tables Vol C Tables 4.2.6.8 and 6.1.1.4'
O O 0.0106 0.0060 'International Tables Vol C Tables 4.2.6.8 and 6.1.1.4'
F F 0.0171 0.0103 'International Tables Vol C Tables 4.2.6.8 and 6.1.1.4'
S S 0.1246 0.1234 'International Tables Vol C Tables 4.2.6.8 and 6.1.1.4'
I I -0.4742 1.8119 'International Tables Vol C Tables 4.2.6.8 and 6.1.1.4'

loop_
_geom_angle_atom_site_label_1
_geom_angle_atom_site_label_2
_geom_angle_atom_site_label_3
_geom_angle_site_symmetry_3
_geom_angle
C4 I1 O2 2_666 152.77(6)
C21 I2 O3 2_765 170.66(6)
O2 S1 O3 . 117.87(9)
O2 S1 C1 . 106.58(9)
O3 S1 C1 . 109.02(9)
O2 S1 C15 . 108.55(10)
O3 S1 C15 . 107.76(10)
C1 S1 C15 . 106.54(9)
O6 S2 O5 . 118.36(10)
O6 S2 C18 . 110.60(9)
O5 S2 C18 . 106.18(9)
O6 S2 C32 . 108.55(9)
O5 S2 C32 . 108.78(9)
C18 S2 C32 . 103.33(9)
C8 O1 C7 . 107.10(14)
C25 O4 C24 . 107.14(15)
C8 C1 C2 . 107.13(17)
C8 C1 S1 . 126.98(15)
C2 C1 S1 . 125.85(14)
C7 C2 C3 . 119.05(17)
C7 C2 C1 . 104.66(16)
C3 C2 C1 . 136.28(18)
C4 C3 C2 . 116.79(18)
C4 C3 H3 . 121.6
C2 C3 H3 . 121.6
C3 C4 C5 . 122.73(18)
C3 C4 I1 . 119.58(15)
C5 C4 I1 . 117.65(14)
C6 C5 C4 . 120.62(18)
C6 C5 H5 . 119.7
C4 C5 H5 . 119.7
C7 C6 C5 . 116.33(18)
C7 C6 H6 . 121.8
C5 C6 H6 . 121.8
C6 C7 O1 . 125.00(17)
C6 C7 C2 . 124.48(18)
O1 C7 C2 . 110.49(16)
C1 C8 O1 . 110.61(16)
C1 C8 C9 . 135.85(18)
O1 C8 C9 . 113.54(16)
C10 C9 C14 . 120.1(2)
C10 C9 C8 . 121.0(2)
C14 C9 C8 . 118.8(2)
C9 C10 C11 . 119.1(3)
C9 C10 H10 . 120.5
C11 C10 H10 . 120.5
C12 C11 C10 . 118.9(3)
C12 C11 H11 . 120.6
C10 C11 H11 . 120.6
C11 C12 F1 . 117.2(3)
C11 C12 C13 . 123.5(2)
F1 C12 C13 . 119.3(3)
C12 C13 C14 . 118.3(3)
C12 C13 H13 . 120.8
C14 C13 H13 . 120.8
C13 C14 C9 . 120.2(3)
C13 C14 H14 . 119.9
C9 C14 H14 . 119.9
C17 C15 C16 . 113.35(19)
C17 C15 S1 . 110.96(15)
C16 C15 S1 . 110.46(16)
C17 C15 H15 . 107.3
C16 C15 H15 . 107.3
S1 C15 H15 . 107.3
C15 C16 H16A . 109.5
C15 C16 H16B . 109.5
H16A C16 H16B . 109.5
C15 C16 H16C . 109.5
H16A C16 H16C . 109.5
H16B C16 H16C . 109.5
C15 C17 H17A . 109.5
C15 C17 H17B . 109.5
H17A C17 H17B . 109.5
C15 C17 H17C . 109.5
H17A C17 H17C . 109.5
H17B C17 H17C . 109.5
C25 C18 C19 . 107.14(17)
C25 C18 S2 . 129.91(15)
C19 C18 S2 . 122.84(14)
C24 C19 C20 . 119.06(18)
C24 C19 C18 . 105.28(17)
C20 C19 C18 . 135.65(18)
C21 C20 C19 . 117.35(19)
C21 C20 H20 . 121.3
C19 C20 H20 . 121.3
C20 C21 C22 . 122.63(19)
C20 C21 I2 . 118.79(15)
C22 C21 I2 . 118.57(15)
C23 C22 C21 . 120.3(2)
C23 C22 H22 . 119.9
C21 C22 H22 . 119.9
C24 C23 C22 . 116.2(2)
C24 C23 H23 . 121.9
C22 C23 H23 . 121.9
C27 C26 C31 . 119.35(18)
C27 C26 C25 . 121.84(17)
C31 C26 C25 . 118.78(18)
C23 C24 O4 . 125.19(18)
C23 C24 C19 . 124.40(19)
O4 C24 C19 . 110.35(17)
C18 C25 O4 . 110.08(17)
C18 C25 C26 . 136.33(18)
O4 C25 C26 . 113.56(16)
C28 C27 C26 . 120.40(19)
C28 C27 H27 . 119.8
C26 C27 H27 . 119.8
C29 C28 C27 . 118.4(2)
C29 C28 H28 . 120.8
C27 C28 H28 . 120.8
F2 C29 C30 . 118.2(2)
F2 C29 C28 . 118.6(2)
C30 C29 C28 . 123.15(19)
C29 C30 C31 . 118.14(19)
C29 C30 H30 . 120.9
C31 C30 H30 . 120.9
C30 C31 C26 . 120.6(2)
C30 C31 H31 . 119.7
C26 C31 H31 . 119.7
C34 C32 C33 . 111.88(17)
C34 C32 S2 . 110.03(15)
C33 C32 S2 . 108.70(14)
C34 C32 H32 . 108.7
C33 C32 H32 . 108.7
S2 C32 H32 . 108.7
C32 C33 H33A . 109.5
C32 C33 H33B . 109.5
H33A C33 H33B . 109.5
C32 C33 H33C . 109.5
H33A C33 H33C . 109.5
H33B C33 H33C . 109.5
C32 C34 H34A . 109.5
C32 C34 H34B . 109.5
H34A C34 H34B . 109.5
C32 C34 H34C . 109.5
H34A C34 H34C . 109.5
H34B C34 H34C . 109.5

loop_
_geom_bond_atom_site_label_1
_geom_bond_atom_site_label_2
_geom_bond_site_symmetry_2
_geom_bond_distance
I1 C4 . 2.0982(19)
I1 O2 2_666 3.3646(15)
I2 C21 . 2.098(2)
I2 O3 2_765 3.2354(14)
S1 O2 . 1.4399(15)
S1 O3 . 1.4392(14)
S1 C1 . 1.7450(19)
S1 C15 . 1.787(2)
S2 O6 . 1.4331(16)
S2 O5 . 1.4400(15)
S2 C18 . 1.751(2)
S2 C32 . 1.791(2)
F1 C12 . 1.357(3)
F2 C29 . 1.354(2)
O1 C8 . 1.367(2)
O1 C7 . 1.377(2)
O4 C25 . 1.378(2)
O4 C24 . 1.379(2)
C1 C8 . 1.361(3)
C1 C2 . 1.454(3)
C2 C7 . 1.390(3)
C2 C3 . 1.398(3)
C3 C4 . 1.386(3)
C3 H3 . 0.9500
C4 C5 . 1.396(3)
C5 C6 . 1.377(3)
C5 H5 . 0.9500
C6 C7 . 1.372(3)
C6 H6 . 0.9500
C8 C9 . 1.467(3)
C9 C10 . 1.384(3)
C9 C14 . 1.402(3)
C10 C11 . 1.400(3)
C10 H10 . 0.9500
C11 C12 . 1.361(5)
C11 H11 . 0.9500
C12 C13 . 1.362(5)
C13 C14 . 1.379(3)
C13 H13 . 0.9500
C14 H14 . 0.9500
C15 C17 . 1.517(3)
C15 C16 . 1.526(3)
C15 H15 . 1.0000
C16 H16A . 0.9800
C16 H16B . 0.9800
C16 H16C . 0.9800
C17 H17A . 0.9800
C17 H17B . 0.9800
C17 H17C . 0.9800
C18 C25 . 1.371(3)
C18 C19 . 1.448(3)
C19 C24 . 1.389(3)
C19 C20 . 1.395(3)
C20 C21 . 1.383(3)
C20 H20 . 0.9500
C21 C22 . 1.399(3)
C22 C23 . 1.392(3)
C22 H22 . 0.9500
C23 C24 . 1.377(3)
C23 H23 . 0.9500
C26 C27 . 1.392(3)
C26 C31 . 1.395(3)
C26 C25 . 1.459(3)
C27 C28 . 1.385(3)
C27 H27 . 0.9500
C28 C29 . 1.373(3)
C28 H28 . 0.9500
C29 C30 . 1.373(3)
C30 C31 . 1.385(3)
C30 H30 . 0.9500
C31 H31 . 0.9500
C32 C34 . 1.522(3)
C32 C33 . 1.526(3)
C32 H32 . 1.0000
C33 H33A . 0.9800
C33 H33B . 0.9800
C33 H33C . 0.9800
C34 H34A . 0.9800
C34 H34B . 0.9800
C34 H34C . 0.9800

loop_
_geom_hbond_atom_site_label_D
_geom_hbond_atom_site_label_H
_geom_hbond_atom_site_label_A
_geom_hbond_site_symmetry_A
_geom_hbond_distance_DH
_geom_hbond_distance_HA
_geom_hbond_distance_DA
_geom_hbond_angle_DHA
C6 H6 O1 2_675 0.95 2.56 3.418(2) 150.1
C15 H15 O2 2_766 1.00 2.52 3.520(3) 176.9
C30 H30 O2 1_455 0.95 2.58 3.463(3) 155.4
C31 H31 O3 1_455 0.95 2.58 3.260(2) 129.2

loop_
_geom_torsion_atom_site_label_1
_geom_torsion_atom_site_label_2
_geom_torsion_atom_site_label_3
_geom_torsion_atom_site_label_4
_geom_torsion_site_symmetry_1
_geom_torsion
O2 S1 C1 C8 . -152.76(18)
O3 S1 C1 C8 . -24.6(2)
C15 S1 C1 C8 . 91.48(19)
O2 S1 C1 C2 . 29.66(19)
O3 S1 C1 C2 . 157.87(16)
C15 S1 C1 C2 . -86.10(18)
C8 C1 C2 C7 . -0.2(2)
S1 C1 C2 C7 . 177.74(14)
C8 C1 C2 C3 . 178.5(2)
S1 C1 C2 C3 . -3.6(3)
C7 C2 C3 C4 . 1.0(3)
C1 C2 C3 C4 . -177.6(2)
C2 C3 C4 C5 . -0.5(3)
C2 C3 C4 I1 . 177.18(13)
O2 I1 C4 C3 2_666 -102.08(18)
O2 I1 C4 C5 2_666 75.7(2)
C3 C4 C5 C6 . -0.4(3)
I1 C4 C5 C6 . -178.08(15)
C4 C5 C6 C7 . 0.7(3)
C5 C6 C7 O1 . 177.68(18)
C5 C6 C7 C2 . -0.1(3)
C8 O1 C7 C6 . -178.10(19)
C8 O1 C7 C2 . 0.0(2)
C3 C2 C7 C6 . -0.7(3)
C1 C2 C7 C6 . 178.25(18)
C3 C2 C7 O1 . -178.81(16)
C1 C2 C7 O1 . 0.2(2)
C2 C1 C8 O1 . 0.2(2)
S1 C1 C8 O1 . -177.71(14)
C2 C1 C8 C9 . -179.6(2)
S1 C1 C8 C9 . 2.4(3)
C7 O1 C8 C1 . -0.1(2)
C7 O1 C8 C9 . 179.75(16)
C1 C8 C9 C10 . 59.0(3)
O1 C8 C9 C10 . -120.9(2)
C1 C8 C9 C14 . -124.5(3)
O1 C8 C9 C14 . 55.7(2)
C14 C9 C10 C11 . 0.1(3)
C8 C9 C10 C11 . 176.64(19)
C9 C10 C11 C12 . -0.2(3)
C10 C11 C12 F1 . -179.8(2)
C10 C11 C12 C13 . 0.0(4)
C11 C12 C13 C14 . 0.3(4)
F1 C12 C13 C14 . -179.9(2)
C12 C13 C14 C9 . -0.4(4)
C10 C9 C14 C13 . 0.2(3)
C8 C9 C14 C13 . -176.4(2)
O2 S1 C15 C17 . -178.23(14)
O3 S1 C15 C17 . 53.08(17)
C1 S1 C15 C17 . -63.79(17)
O2 S1 C15 C16 . -51.66(17)
O3 S1 C15 C16 . 179.65(15)
C1 S1 C15 C16 . 62.77(17)
O6 S2 C18 C25 . 17.2(2)
O5 S2 C18 C25 . 146.80(18)
C32 S2 C18 C25 . -98.80(19)
O6 S2 C18 C19 . -167.17(15)
O5 S2 C18 C19 . -37.57(18)
C32 S2 C18 C19 . 76.83(17)
C25 C18 C19 C24 . -1.1(2)
S2 C18 C19 C24 . -177.63(14)
C25 C18 C19 C20 . 178.6(2)
S2 C18 C19 C20 . 2.1(3)
C24 C19 C20 C21 . -1.9(3)
C18 C19 C20 C21 . 178.4(2)
C19 C20 C21 C22 . -0.5(3)
C19 C20 C21 I2 . -179.34(14)
O3 I2 C21 C20 2_765 -30.8(5)
O3 I2 C21 C22 2_765 150.3(3)
C20 C21 C22 C23 . 1.5(3)
I2 C21 C22 C23 . -179.71(16)
C21 C22 C23 C24 . 0.1(3)
C22 C23 C24 O4 . -179.66(19)
C22 C23 C24 C19 . -2.7(3)
C25 O4 C24 C23 . 177.04(19)
C25 O4 C24 C19 . -0.2(2)
C20 C19 C24 C23 . 3.7(3)
C18 C19 C24 C23 . -176.46(19)
C20 C19 C24 O4 . -178.95(16)
C18 C19 C24 O4 . 0.8(2)
C19 C18 C25 O4 . 1.0(2)
S2 C18 C25 O4 . 177.20(14)
C19 C18 C25 C26 . -176.7(2)
S2 C18 C25 C26 . -0.5(3)
C24 O4 C25 C18 . -0.5(2)
C24 O4 C25 C26 . 177.77(15)
C27 C26 C25 C18 . -46.5(3)
C31 C26 C25 C18 . 135.5(2)
C27 C26 C25 O4 . 135.87(19)
C31 C26 C25 O4 . -42.1(2)
C31 C26 C27 C28 . -0.2(3)
C25 C26 C27 C28 . -178.22(19)
C26 C27 C28 C29 . -0.1(3)
C27 C28 C29 F2 . -179.78(19)
C27 C28 C29 C30 . 0.1(3)
F2 C29 C30 C31 . -179.8(2)
C28 C29 C30 C31 . 0.3(3)
C29 C30 C31 C26 . -0.7(3)
C27 C26 C31 C30 . 0.7(3)
C25 C26 C31 C30 . 178.72(19)
O6 S2 C32 C34 . -52.80(17)
O5 S2 C32 C34 . 177.16(15)
C18 S2 C32 C34 . 64.64(16)
O6 S2 C32 C33 . 70.04(16)
O5 S2 C32 C33 . -60.00(17)
C18 S2 C32 C33 . -172.52(15)
